data_2007267
loop_
_publ_author_name
'Fl\"orke, Ulrich'

_publ_section_title \m-Chloro-(\m-dicyclohexylphosphanido)bis[tricarbonyl(triphenylphosphine)rhenium]
_journal_issue 5
_journal_name_full 'Acta Crystallographica Section C'
_journal_page_first IUC9800017
_journal_paper_doi 10.1107/S0108270198099703
_journal_volume 54
_journal_year 1998
_chemical_formula_moiety '[Re2 Cl (C12 H22 P )(C18 H15 P )2 (C O )6 ]'
_chemical_formula_sum 'C54 H52 Cl O6 P3 Re2'
_chemical_formula_weight 1297.72
_chemical_name_systematic
;
 (\m-dicyclohexyl)(\m-chloro)bis(triphenylphosphane-tricarbonyl-rhenium)
;
_space_group_IT_number 11
_symmetry_cell_setting monoclinic
_symmetry_space_group_name_Hall '-P 2yb'
_symmetry_space_group_name_H-M 'P 1 21/m 1'
_audit_creation_method SHELXL
_cell_angle_alpha 90.00
_cell_angle_beta 114.59(3)
_cell_angle_gamma 90.00
_cell_formula_units_Z 2
_cell_length_a 10.228(4)
_cell_length_b 25.010(9)
_cell_length_c 10.823(5)
_cell_measurement_reflns_used 25
_cell_measurement_temperature 293(2)
_cell_measurement_theta_max 15
_cell_measurement_theta_min 8
_cell_volume 2517.5(19)
_computing_structure_refinement 'SHELXTL V5 (Siemens 1995)'
_computing_structure_solution 'SHELXTL V5 (Siemens 1995)'
_diffrn_ambient_temperature 293(2)
_diffrn_measurement_device 'Siemens R3'
_diffrn_measurement_method omega
_diffrn_radiation_monochromator graphite
_diffrn_radiation_source 'fine-focus sealed tube'
_diffrn_radiation_type MoK\a
_diffrn_radiation_wavelength 0.71073
_diffrn_reflns_av_R_equivalents 0.0571
_diffrn_reflns_av_sigmaI/netI 0.0717
_diffrn_reflns_limit_h_max 12
_diffrn_reflns_limit_h_min -13
_diffrn_reflns_limit_k_max 32
_diffrn_reflns_limit_k_min 0
_diffrn_reflns_limit_l_max 14
_diffrn_reflns_limit_l_min 0
_diffrn_reflns_number 5807
_diffrn_reflns_theta_max 27.56
_diffrn_reflns_theta_min 2.63
_diffrn_standards_decay_% 5
_diffrn_standards_interval_count 400
_diffrn_standards_number 3
_exptl_absorpt_coefficient_mu 5.002
_exptl_absorpt_correction_T_max 0.705
_exptl_absorpt_correction_T_min 0.372
_exptl_absorpt_correction_type psi-scan
_exptl_absorpt_process_details 'SHELXTL (Siemens, 1995)'
_exptl_crystal_colour yellow
_exptl_crystal_density_diffrn 1.712
_exptl_crystal_density_meas ?
_exptl_crystal_description plate
_exptl_crystal_F_000 1272
_exptl_crystal_size_max 0.53
_exptl_crystal_size_mid 0.25
_exptl_crystal_size_min 0.07
_refine_diff_density_max 0.865
_refine_diff_density_min -0.924
_refine_ls_extinction_method none
_refine_ls_goodness_of_fit_all 1.045
_refine_ls_goodness_of_fit_obs 1.023
_refine_ls_hydrogen_treatment constr
_refine_ls_matrix_type full
_refine_ls_number_parameters 303
_refine_ls_number_reflns 5526
_refine_ls_number_restraints 0
_refine_ls_restrained_S_all 1.226
_refine_ls_restrained_S_obs 1.023
_refine_ls_R_factor_all 0.0959
_refine_ls_R_factor_obs .0469
_refine_ls_shift/esd_max 0.000
_refine_ls_shift/esd_mean 0.000
_refine_ls_structure_factor_coef Fsqd
_refine_ls_weighting_details 'w=1/[\s^2^(Fo^2^)+(0.0367P)^2^+16.3787P] where P=(Fo^2^+2Fc^2^)/3'
_refine_ls_weighting_scheme calc
_refine_ls_wR_factor_all 0.1347
_refine_ls_wR_factor_obs .0903
_reflns_number_observed 3670
_reflns_number_total 5559
_reflns_observed_criterion >2sigma(I)
_cod_data_source_file qa0036.cif
_cod_data_source_block s401
_cod_depositor_comments
;
The following automatic conversions were performed:

'_exptl_crystal_density_meas' value 'not measured' was changed to '?'
- the value is perceived as not measured.

Automatic conversion script
Id: cif_fix_values 3008 2015-01-20 13:52:24Z robertas 

The following automatic conversions were performed:

'_refine_ls_weighting_scheme' value 'calc
w=1/[\s^2^(Fo^2^)+(0.0367P)^2^+16.3787P] where P=(Fo^2^+2Fc^2^)/3'
was changed to 'calc'. New tag '_refine_ls_weighting_details' was
created. The value of the new tag was set to
'w=1/[\s^2^(Fo^2^)+(0.0367P)^2^+16.3787P] where P=(Fo^2^+2Fc^2^)/3'.

Automatic conversion script
Id: cif_fix_values 3143 2015-03-26 13:38:13Z robertas 
;
_cod_original_cell_volume 2517.5(18)
_cod_original_sg_symbol_Hall '-P 2y1'
_cod_original_sg_symbol_H-M 'P 21/m'
_cod_database_code 2007267
_cod_database_fobs_code 2007267

loop_
_symmetry_equiv_pos_as_xyz
'x, y, z'
'-x, y+1/2, -z'
'-x, -y, -z'
'x, -y-1/2, z'

loop_
_atom_site_aniso_label
_atom_site_aniso_U_11
_atom_site_aniso_U_22
_atom_site_aniso_U_33
_atom_site_aniso_U_12
_atom_site_aniso_U_13
_atom_site_aniso_U_23
Re1 .0259(2) .0278(2) .0296(2) .0009(2) .01116(11) .0013(2)
Cl1 .027(2) .036(2) .041(2) .000 .0072(13) .000
P1 .025(2) .030(2) .029(2) .000 .0096(13) .000
P2 .0291(12) .0351(15) .0413(14) .0037(11) .0144(11) .0093(11)
C1 .031(5) .048(7) .036(5) .004(5) .015(4) .001(5)
O1 .053(4) .040(5) .062(5) -.012(4) .022(4) -.005(4)
C2 .031(4) .030(5) .044(5) .003(5) .013(4) .000(5)
O2 .070(5) .063(5) .058(4) .010(5) .043(4) .005(4)
C3 .048(6) .049(7) .050(6) .005(6) .026(5) .002(5)
O3 .124(8) .086(7) .077(6) .001(6) .077(6) -.005(6)
C11 .039(7) .044(9) .029(6) .000 .008(5) .000
C12 .051(6) .057(8) .037(5) .009(6) .001(5) .005(5)
C13 .116(11) .060(9) .034(6) .012(8) .015(6) .017(6)
C14 .126(19) .097(18) .036(9) .000 .009(10) .000
C21 .044(9) .045(10) .121(15) .000 .057(10) .000
C31 .037(5) .041(6) .056(6) -.001(5) .020(5) .008(5)
C32 .062(7) .044(7) .074(8) .004(6) .042(6) .013(6)
C33 .064(7) .061(9) .075(8) -.019(7) .041(6) .008(7)
C34 .105(12) .041(8) .094(10) -.018(8) .048(9) .005(7)
C35 .147(16) .040(8) .135(14) .001(10) .089(13) -.008(9)
C36 .076(8) .054(9) .110(10) .004(7) .060(8) .013(8)
C41 .037(5) .057(7) .041(5) -.005(5) .011(4) .017(5)
C42 .061(7) .081(10) .038(6) -.015(7) .007(5) .004(6)
C43 .097(10) .097(13) .038(6) -.025(9) .002(6) .007(7)
C44 .076(9) .124(16) .040(7) -.030(11) -.016(6) .040(9)
C45 .062(8) .113(15) .067(9) -.022(9) .007(7) .054(9)
C46 .049(6) .061(8) .061(7) .000(6) .015(5) .024(6)
C51 .040(5) .036(6) .065(7) .016(5) .032(5) .025(5)
C52 .061(7) .047(7) .061(7) .007(6) .031(6) .015(6)
C53 .092(10) .047(8) .092(9) .028(7) .067(8) .030(7)
C54 .083(10) .047(8) .138(13) .015(7) .093(10) .021(8)
C55 .050(7) .048(8) .132(13) .001(6) .053(8) .019(8)
C56 .043(6) .058(8) .081(9) -.003(6) .033(6) .013(6)

loop_
_atom_site_label
_atom_site_fract_x
_atom_site_fract_y
_atom_site_fract_z
_atom_site_U_iso_or_equiv
_atom_site_thermal_displace_type
_atom_site_calc_flag
_atom_site_refinement_flags
_atom_site_occupancy
_atom_site_disorder_group
_atom_site_type_symbol
Re1 .02248(3) .171788(15) .16439(3) .02791(11) Uani d . 1 . Re
Cl1 .1943(3) .2500 .2770(3) .0367(8) Uani d S 1 . Cl
P1 -.1306(3) .2500 .0470(3) .0287(7) Uani d S 1 . P
P2 .1893(3) .10124(11) .2913(3) .0352(6) Uani d . 1 . P
C1 -.1128(10) .1192(4) .0717(9) .038(2) Uani d . 1 . C
O1 -.1975(8) .0869(3) .0106(7) .052(2) Uani d . 1 . O
C2 .0943(9) .1703(4) .0202(9) .036(2) Uani d . 1 . C
O2 .1294(8) .1699(3) -.0668(7) .058(2) Uani d . 1 . O
C3 -.0494(10) .1756(5) .3079(10) .047(3) Uani d . 1 . C
O3 -.0917(11) .1760(4) .3901(9) .084(3) Uani d . 1 . O
C11 -.1706(14) .2500 -.1385(12) .039(3) Uani d S 1 . C
H11A -.0763(14) .2500 -.1417(12) .047 Uiso calc SR 1 . H
C12 -.2472(11) .2995(5) -.2188(9) .054(3) Uani d . 1 . C
H12A -.1976(11) .3314(5) -.1716(9) .064 Uiso calc R 1 . H
H12B -.3448(11) .3007(5) -.2256(9) .064 Uiso calc R 1 . H
C13 -.2505(16) .2983(5) -.3622(10) .075(4) Uani d . 1 . C
H13A -.3004(16) .3298(5) -.4117(10) .090 Uiso calc R 1 . H
H13B -.1527(16) .2996(5) -.3548(10) .090 Uiso calc R 1 . H
C14 -.323(3) .2500 -.4393(17) .095(7) Uani d S 1 . C
H14A -.423(3) .2500 -.4542(17) .113 Uiso calc SR 1 . H
H14B -.319(3) .2500 -.5272(17) .113 Uiso calc SR 1 . H
C21 -.3127(16) .2500 .053(2) .062(5) Uani d S 1 . C
C24 -.572(3) .2500 .096(3) .127(9) Uiso d S 1 . C
C22 -.3877(15) .2008(6) .0278(16) .034(4) Uiso d P .59(2) 1 C
H22A -.3294(15) .1749(6) .0949(16) .080 Uiso calc PR .59(2) 1 H
H22B -.4003(15) .1877(6) -.0608(16) .080 Uiso calc PR .59(2) 1 H
C23 -.532(3) .2040(12) .032(3) .101(10) Uiso d P .59(2) 1 C
H23A -.604(3) .2019(12) -.061(3) .080 Uiso calc PR .59(2) 1 H
H23B -.543(3) .1719(12) .077(3) .080 Uiso calc PR .59(2) 1 H
C25 -.343(3) .2122(14) .139(4) .080(12) Uiso d P .41(2) 2 C
H25A -.281(3) .2210(14) .232(4) .080 Uiso calc PR .41(2) 2 H
H25B -.314(3) .1770(14) .121(4) .080 Uiso calc PR .41(2) 2 H
C26 -.499(2) .2083(9) .125(2) .033(6) Uiso d P .41(2) 2 C
H26A -.548(2) .1818(9) .056(2) .080 Uiso calc PR .41(2) 2 H
H26B -.495(2) .1950(9) .211(2) .080 Uiso calc PR .41(2) 2 H
C31 .1019(10) .0360(4) .2843(10) .044(2) Uani d . 1 . C
C32 -.0137(12) .0344(5) .3175(11) .055(3) Uani d . 1 . C
H32 -.0476(12) .0663(5) .3375(11) .066 Uiso calc R 1 . H
C33 -.0807(12) -.0123(5) .3221(12) .063(3) Uani d . 1 . C
H33 -.1586(12) -.0117(5) .3455(12) .075 Uiso calc R 1 . H
C34 -.0348(17) -.0590(5) .2932(14) .078(4) Uani d . 1 . C
H34 -.0797(17) -.0910(5) .2961(14) .094 Uiso calc R 1 . H
C35 .0781(19) -.0580(6) .2599(17) .097(5) Uani d . 1 . C
H35 .1108(19) -.0901(6) .2399(17) .117 Uiso calc R 1 . H
C36 .1478(14) -.0112(5) .2540(14) .073(4) Uani d . 1 . C
H36 .2249(14) -.0120(5) .2297(14) .088 Uiso calc R 1 . H
C41 .2889(10) .1086(5) .4762(10) .047(3) Uani d . 1 . C
C42 .2843(12) .1539(6) .5422(10) .065(4) Uani d . 1 . C
H42 .2326(12) .1832(6) .4931(10) .077 Uiso calc R 1 . H
C43 .3566(15) .1571(6) .6840(11) .086(5) Uani d . 1 . C
H43 .3521(15) .1881(6) .7298(11) .104 Uiso calc R 1 . H
C44 .4348(15) .1134(8) .7542(13) .093(6) Uani d . 1 . C
H44 .4846(15) .1153(8) .8482(13) .112 Uiso calc R 1 . H
C45 .4404(15) .0681(7) .6898(14) .087(5) Uani d . 1 . C
H45 .4941(15) .0392(7) .7391(14) .105 Uiso calc R 1 . H
C46 .3672(11) .0646(5) .5518(12) .060(3) Uani d . 1 . C
H46 .3693(11) .0329(5) .5077(12) .072 Uiso calc R 1 . H
C51 .3311(10) .0849(4) .2345(11) .044(3) Uani d . 1 . C
C52 .2924(13) .0646(5) .1043(11) .054(3) Uani d . 1 . C
H52 .1961(13) .0585(5) .0481(11) .065 Uiso calc R 1 . H
C53 .3966(15) .0536(5) .0588(14) .067(4) Uani d . 1 . C
H53 .3709(15) .0387(5) -.0269(14) .081 Uiso calc R 1 . H
C54 .5373(15) .0645(5) .1388(17) .073(4) Uani d . 1 . C
H54 .6066(15) .0582(5) .1059(17) .088 Uiso calc R 1 . H
C55 .5777(13) .0847(5) .2673(16) .072(4) Uani d . 1 . C
H55 .6740(13) .0918(5) .3215(16) .086 Uiso calc R 1 . H
C56 .4755(12) .0942(5) .3154(13) .058(3) Uani d . 1 . C
H56 .5031(12) .1070(5) .4033(13) .070 Uiso calc R 1 . H

loop_
_atom_type_symbol
_atom_type_description
_atom_type_scat_dispersion_real
_atom_type_scat_dispersion_imag
_atom_type_scat_source
C C 0.0033 0.0016 'International Tables Vol C Tables 4.2.6.8 and 6.1.1.4'
H H 0.0000 0.0000 'International Tables Vol C Tables 4.2.6.8 and 6.1.1.4'
O O 0.0106 0.0060 'International Tables Vol C Tables 4.2.6.8 and 6.1.1.4'
P P 0.1023 0.0942 'International Tables Vol C Tables 4.2.6.8 and 6.1.1.4'
Re Re -1.0185 7.2310 'International Tables Vol C Tables 4.2.6.8 and 6.1.1.4'
Cl Cl 0.1484 0.1585 'International Tables Vol C Tables 4.2.6.8 and 6.1.1.4'

loop_
_geom_angle_atom_site_label_1
_geom_angle_atom_site_label_2
_geom_angle_atom_site_label_3
_geom_angle_site_symmetry_1
_geom_angle_site_symmetry_3
_geom_angle
C1 Re1 C3 . . 91.3(4)
C1 Re1 C2 . . 89.9(4)
C3 Re1 C2 . . 178.3(4)
C1 Re1 P2 . . 88.9(3)
C3 Re1 P2 . . 89.7(3)
C2 Re1 P2 . . 91.6(3)
C1 Re1 P1 . . 96.4(3)
C3 Re1 P1 . . 90.1(3)
C2 Re1 P1 . . 88.5(3)
P2 Re1 P1 . . 174.71(9)
C1 Re1 Cl1 . . 175.1(3)
C3 Re1 Cl1 . . 89.7(3)
C2 Re1 Cl1 . . 89.1(3)
P2 Re1 Cl1 . . 95.93(8)
P1 Re1 Cl1 . . 78.78(8)
Re1 Cl1 Re1 . 4_565 99.00(11)
C11 P1 C21 . . 104.8(7)
C11 P1 Re1 . 4_565 110.9(2)
C21 P1 Re1 . 4_565 113.6(3)
C11 P1 Re1 . . 110.9(2)
C21 P1 Re1 . . 113.6(3)
Re1 P1 Re1 4_565 . 103.13(12)
C41 P2 C51 . . 103.2(5)
C41 P2 C31 . . 99.9(5)
C51 P2 C31 . . 103.0(5)
C41 P2 Re1 . . 118.8(4)
C51 P2 Re1 . . 115.8(3)
C31 P2 Re1 . . 113.7(3)
O1 C1 Re1 . . 178.2(8)
O2 C2 Re1 . . 176.9(7)
O3 C3 Re1 . . 177.6(11)
C12 C11 C12 4_565 . 108.2(11)
C12 C11 P1 4_565 . 116.2(7)
C12 C11 P1 . . 116.2(7)
C11 C12 C13 . . 110.4(10)
C14 C13 C12 . . 112.4(12)
C13 C14 C13 4_565 . 109.5(15)
C22 C21 C22 . 4_565 120.8(16)
C25 C21 C25 . 4_565 82.(3)
C22 C21 P1 . . 117.2(8)
C22 C21 P1 4_565 . 117.2(8)
C25 C21 P1 . . 119.7(15)
C25 C21 P1 4_565 . 119.7(15)
C26 C24 C26 . 4_565 113.(3)
C23 C24 C23 . 4_565 102.(3)
C21 C22 C23 . . 114.2(16)
C24 C23 C22 . . 121.(2)
C21 C25 C26 . . 118.(2)
C21 C25 C25 . 4_565 49.1(15)
C26 C25 C25 . 4_565 93.6(16)
C24 C26 C25 . . 118.(3)
C36 C31 C32 . . 117.4(10)
C36 C31 P2 . . 124.5(8)
C32 C31 P2 . . 118.0(9)
C33 C32 C31 . . 122.3(11)
C34 C33 C32 . . 120.3(11)
C33 C34 C35 . . 118.0(13)
C34 C35 C36 . . 122.9(13)
C31 C36 C35 . . 119.1(11)
C42 C41 C46 . . 119.0(10)
C42 C41 P2 . . 122.2(8)
C46 C41 P2 . . 118.7(10)
C41 C42 C43 . . 120.6(13)
C44 C43 C42 . . 118.5(15)
C45 C44 C43 . . 121.4(13)
C44 C45 C46 . . 120.0(14)
C45 C46 C41 . . 120.4(14)
C56 C51 C52 . . 118.7(9)
C56 C51 P2 . . 122.1(9)
C52 C51 P2 . . 119.1(8)
C53 C52 C51 . . 120.0(11)
C54 C53 C52 . . 120.2(13)
C53 C54 C55 . . 120.7(10)
C56 C55 C54 . . 119.6(12)
C55 C56 C51 . . 120.8(12)

loop_
_geom_bond_atom_site_label_1
_geom_bond_atom_site_label_2
_geom_bond_site_symmetry_2
_geom_bond_distance
_geom_bond_publ_flag
Re1 C1 . 1.870(10) ?
Re1 C3 . 1.978(10) ?
Re1 C2 . 1.983(9) ?
Re1 P2 . 2.441(3) ?
Re1 P1 . 2.497(2) ?
Re1 Cl1 . 2.572(2) ?
Cl1 Re1 4_565 2.572(2) ?
P1 C11 . 1.874(12) ?
P1 C21 . 1.890(14) ?
P1 Re1 4_565 2.497(2) ?
P2 C41 . 1.839(10) ?
P2 C51 . 1.841(9) ?
P2 C31 . 1.848(11) ?
C1 O1 . 1.168(11) ?
C2 O2 . 1.138(10) ?
C3 O3 . 1.140(11) ?
C11 C12 4_565 1.529(12) ?
C11 C12 . 1.529(12) ?
C12 C13 . 1.538(14) ?
C13 C14 . 1.48(2) ?
C14 C13 4_565 1.48(2) ?
C21 C22 . 1.42(2) ?
C21 C22 4_565 1.42(2) ?
C21 C25 . 1.44(3) ?
C21 C25 4_565 1.44(3) ?
C24 C26 . 1.25(2) ?
C24 C26 4_565 1.25(2) ?
C24 C23 . 1.49(3) ?
C24 C23 4_565 1.49(3) ?
C22 C23 . 1.50(3) ?
C25 C26 . 1.54(4) ?
C25 C25 4_565 1.89(7) ?
C31 C36 . 1.36(2) ?
C31 C32 . 1.371(13) ?
C32 C33 . 1.365(15) ?
C33 C34 . 1.34(2) ?
C34 C35 . 1.35(2) ?
C35 C36 . 1.39(2) ?
C41 C42 . 1.35(2) ?
C41 C46 . 1.405(15) ?
C42 C43 . 1.401(14) ?
C43 C44 . 1.38(2) ?
C44 C45 . 1.34(2) ?
C45 C46 . 1.37(2) ?
C51 C56 . 1.387(14) ?
C51 C52 . 1.391(15) ?
C52 C53 . 1.375(14) ?
C53 C54 . 1.36(2) ?
C54 C55 . 1.37(2) ?
C55 C56 . 1.37(2) ?
